data_4069531
loop_
_publ_author_name
'Dub, Pavel A.'
'Rodriguez-Zubiri, Mireia'
'Daran, Jean-Claude'
'Brunet, Jean-Jacques'
'Poli, Rinaldo'

_publ_section_title
;
 Platinum-Catalyzed Ethylene Hydroamination with Aniline: Synthesis,
 Characterization, and Studies of Intermediates
;
_journal_issue 16
_journal_name_full Organometallics
_journal_page_first 4764
_journal_paper_doi 10.1021/om9002494
_journal_volume 28
_journal_year 2009
_chemical_formula_moiety 'C16 H36 P, 0.5( Br6 Pt2)'
_chemical_formula_sum 'C16 H36 Br3 P Pt'
_chemical_formula_weight 694.24
_chemical_name_systematic
;
 ?
;
_space_group_IT_number 14
_symmetry_cell_setting monoclinic
_symmetry_space_group_name_Hall '-P 2yn'
_symmetry_space_group_name_H-M 'P 1 21/n 1'
_atom_sites_solution_hydrogens geom
_atom_sites_solution_primary direct
_atom_sites_solution_secondary difmap
_audit_creation_method SHELXL-97
_cell_angle_alpha 90.00
_cell_angle_beta 91.273(2)
_cell_angle_gamma 90.00
_cell_formula_units_Z 4
_cell_length_a 9.5046(3)
_cell_length_b 17.7168(5)
_cell_length_c 13.5383(4)
_cell_measurement_reflns_used 9792
_cell_measurement_temperature 180(2)
_cell_measurement_theta_max 29.34
_cell_measurement_theta_min 2.65
_cell_volume 2279.17(12)
_computing_cell_refinement APEX2
_computing_data_collection 'APEX2 (Bruker, 2007)'
_computing_data_reduction 'SAINT (Bruker, 2007)'
_computing_molecular_graphics 'ORTEPIII (Burnett & Johnson, 1996); ORTEP-3 for Windows (Farrugia, 1997)'
_computing_publication_material 'WinGX publication routines (Farrugia, 1999)'
_computing_structure_refinement 'SHELXL-97 (Sheldrick, 1997)'
_computing_structure_solution 'SIR-97 (Altomare et al., 1997)'
_diffrn_ambient_temperature 180(2)
_diffrn_measured_fraction_theta_full 1.000
_diffrn_measured_fraction_theta_max 1.000
_diffrn_measurement_device_type 'CCD area detector, APEXII'
_diffrn_measurement_method '\f and \w scans'
_diffrn_radiation_monochromator graphite
_diffrn_radiation_source 'fine-focus sealed tube'
_diffrn_radiation_type MoK\a
_diffrn_radiation_wavelength 0.71073
_diffrn_reflns_av_R_equivalents 0.0425
_diffrn_reflns_av_sigmaI/netI 0.0251
_diffrn_reflns_limit_h_max 13
_diffrn_reflns_limit_h_min -13
_diffrn_reflns_limit_k_max 24
_diffrn_reflns_limit_k_min -24
_diffrn_reflns_limit_l_max 18
_diffrn_reflns_limit_l_min -18
_diffrn_reflns_number 67188
_diffrn_reflns_theta_full 29.10
_diffrn_reflns_theta_max 29.13
_diffrn_reflns_theta_min 1.89
_exptl_absorpt_coefficient_mu 11.481
_exptl_absorpt_correction_T_max 0.468
_exptl_absorpt_correction_T_min 0.328
_exptl_absorpt_correction_type multi-scan
_exptl_absorpt_process_details 'SADABS (Bruker, 2007)'
_exptl_crystal_colour 'pale yellow'
_exptl_crystal_density_diffrn 2.023
_exptl_crystal_density_method 'not measured'
_exptl_crystal_description needle
_exptl_crystal_F_000 1320
_exptl_crystal_size_max 0.349
_exptl_crystal_size_mid 0.082
_exptl_crystal_size_min 0.053
_refine_diff_density_max 1.367
_refine_diff_density_min -1.502
_refine_diff_density_rms 0.396
_refine_ls_extinction_method none
_refine_ls_goodness_of_fit_ref 1.257
_refine_ls_hydrogen_treatment constr
_refine_ls_matrix_type full
_refine_ls_number_parameters 170
_refine_ls_number_reflns 6131
_refine_ls_number_restraints 0
_refine_ls_restrained_S_all 1.257
_refine_ls_R_factor_all 0.0569
_refine_ls_R_factor_gt 0.0300
_refine_ls_shift/su_max 0.001
_refine_ls_shift/su_mean 0.000
_refine_ls_structure_factor_coef Fsqd
_refine_ls_weighting_details 'calc w=1/[\s^2^(Fo^2^)+(0.0470P)^2^+2.2543P] where P=(Fo^2^+2Fc^2^)/3'
_refine_ls_weighting_scheme calc
_refine_ls_wR_factor_gt 0.0777
_refine_ls_wR_factor_ref 0.1001
_reflns_number_gt 4695
_reflns_number_total 6131
_reflns_threshold_expression I>2\s(I)
_cod_data_source_file om9002494_si_002.cif
_cod_data_source_block 1'
_cod_depositor_comments
;
The following automatic conversions were performed:

'_symmetry_cell_setting' value 'Monoclinic' changed to 'monoclinic'
according to /home/saulius/struct/CIF-dictionaries/cif_core.dic
dictionary named 'cif_core.dic' version 2.4.2 from 2011-04-26.

Automatic conversion script
Id: cif_fix_values 1715 2011-07-08 13:25:40Z adriana 
;
_cod_original_sg_symbol_H-M 'P2(1)/n  '
_cod_database_code 4069531

loop_
_symmetry_equiv_pos_as_xyz
'x, y, z'
'-x+1/2, y+1/2, -z+1/2'
'-x, -y, -z'
'x-1/2, -y-1/2, z-1/2'

loop_
_atom_site_label
_atom_site_type_symbol
_atom_site_fract_x
_atom_site_fract_y
_atom_site_fract_z
_atom_site_U_iso_or_equiv
_atom_site_adp_type
_atom_site_occupancy
_atom_site_symmetry_multiplicity
_atom_site_calc_flag
_atom_site_refinement_flags
Pt1 Pt 0.896659(19) 0.083002(11) 0.475578(15) 0.03052(7) Uani 1 1 d .
Br1 Br 0.87289(6) 0.20373(3) 0.55689(5) 0.04161(14) Uani 1 1 d .
Br2 Br 0.73327(6) 0.11717(4) 0.34456(5) 0.04659(15) Uani 1 1 d .
Br3 Br 0.93825(6) -0.03847(3) 0.39642(4) 0.03831(13) Uani 1 1 d .
P1 P 0.30643(13) 0.21948(8) 0.41671(10) 0.0297(3) Uani 1 1 d .
C111 C 0.3727(6) 0.1353(3) 0.4757(4) 0.0352(12) Uani 1 1 d .
H11A H 0.2914 0.1031 0.4922 0.042 Uiso 1 1 calc R
H11B H 0.4291 0.1073 0.4272 0.042 Uiso 1 1 calc R
C112 C 0.4628(6) 0.1462(3) 0.5693(4) 0.0411(8) Uani 1 1 d .
H11C H 0.5429 0.1798 0.5547 0.049 Uiso 1 1 calc R
H11D H 0.4058 0.1709 0.6204 0.049 Uiso 1 1 calc R
C113 C 0.5183(7) 0.0723(3) 0.6088(4) 0.0411(8) Uani 1 1 d .
H11E H 0.5775 0.0484 0.5583 0.049 Uiso 1 1 calc R
H11F H 0.4381 0.0381 0.6210 0.049 Uiso 1 1 calc R
C114 C 0.6049(6) 0.0814(3) 0.7043(4) 0.0411(8) Uani 1 1 d .
H11G H 0.6910 0.1096 0.6908 0.062 Uiso 1 1 calc R
H11H H 0.6296 0.0315 0.7307 0.062 Uiso 1 1 calc R
H11I H 0.5496 0.1090 0.7528 0.062 Uiso 1 1 calc R
C121 C 0.4396(5) 0.2616(3) 0.3429(4) 0.0372(12) Uani 1 1 d .
H12A H 0.4859 0.2209 0.3055 0.045 Uiso 1 1 calc R
H12B H 0.3927 0.2954 0.2942 0.045 Uiso 1 1 calc R
C122 C 0.5535(6) 0.3067(3) 0.3973(5) 0.0403(13) Uani 1 1 d .
H12C H 0.6049 0.2737 0.4448 0.048 Uiso 1 1 calc R
H12D H 0.5102 0.3484 0.4346 0.048 Uiso 1 1 calc R
C123 C 0.6559(8) 0.3388(5) 0.3222(6) 0.066(2) Uani 1 1 d .
H12E H 0.7052 0.2964 0.2902 0.079 Uiso 1 1 calc R
H12F H 0.6015 0.3661 0.2703 0.079 Uiso 1 1 calc R
C124 C 0.7598(9) 0.3896(6) 0.3652(8) 0.087(3) Uani 1 1 d .
H12G H 0.7134 0.4255 0.4089 0.130 Uiso 1 1 calc R
H12H H 0.8066 0.4172 0.3125 0.130 Uiso 1 1 calc R
H12I H 0.8298 0.3605 0.4034 0.130 Uiso 1 1 calc R
C131 C 0.2456(6) 0.2840(3) 0.5084(4) 0.0339(11) Uani 1 1 d .
H13A H 0.1740 0.2585 0.5485 0.041 Uiso 1 1 calc R
H13B H 0.3255 0.2978 0.5530 0.041 Uiso 1 1 calc R
C132 C 0.1819(7) 0.3562(4) 0.4643(5) 0.0484(9) Uani 1 1 d .
H13C H 0.2475 0.3771 0.4156 0.058 Uiso 1 1 calc R
H13D H 0.0931 0.3433 0.4285 0.058 Uiso 1 1 calc R
C133 C 0.1513(7) 0.4168(4) 0.5411(5) 0.0484(9) Uani 1 1 d .
H13E H 0.2383 0.4264 0.5807 0.058 Uiso 1 1 calc R
H13F H 0.1258 0.4642 0.5064 0.058 Uiso 1 1 calc R
C134 C 0.0362(7) 0.3968(4) 0.6095(5) 0.0484(9) Uani 1 1 d .
H13G H -0.0523 0.3908 0.5717 0.073 Uiso 1 1 calc R
H13H H 0.0258 0.4370 0.6585 0.073 Uiso 1 1 calc R
H13I H 0.0593 0.3493 0.6433 0.073 Uiso 1 1 calc R
C141 C 0.1637(5) 0.1958(3) 0.3333(4) 0.0366(12) Uani 1 1 d .
H14A H 0.0787 0.1859 0.3723 0.044 Uiso 1 1 calc R
H14B H 0.1435 0.2398 0.2903 0.044 Uiso 1 1 calc R
C142 C 0.1913(6) 0.1273(4) 0.2682(4) 0.0421(13) Uani 1 1 d .
H14C H 0.2851 0.1326 0.2387 0.051 Uiso 1 1 calc R
H14D H 0.1925 0.0813 0.3097 0.051 Uiso 1 1 calc R
C143 C 0.0816(6) 0.1184(4) 0.1867(4) 0.0482(15) Uani 1 1 d .
H14E H 0.0888 0.1614 0.1405 0.058 Uiso 1 1 calc R
H14F H -0.0130 0.1199 0.2157 0.058 Uiso 1 1 calc R
C144 C 0.0973(8) 0.0451(4) 0.1294(5) 0.0604(19) Uani 1 1 d .
H14G H 0.1932 0.0413 0.1048 0.091 Uiso 1 1 calc R
H14H H 0.0300 0.0445 0.0735 0.091 Uiso 1 1 calc R
H14I H 0.0787 0.0022 0.1729 0.091 Uiso 1 1 calc R

loop_
_atom_site_aniso_label
_atom_site_aniso_U_11
_atom_site_aniso_U_22
_atom_site_aniso_U_33
_atom_site_aniso_U_23
_atom_site_aniso_U_13
_atom_site_aniso_U_12
Pt1 0.02875(11) 0.03178(12) 0.03113(12) -0.00135(8) 0.00317(7) -0.00173(8)
Br1 0.0400(3) 0.0342(3) 0.0507(4) -0.0079(2) 0.0029(2) -0.0007(2)
Br2 0.0411(3) 0.0530(4) 0.0453(3) -0.0013(3) -0.0070(3) 0.0097(3)
Br3 0.0461(3) 0.0374(3) 0.0312(3) -0.0078(2) -0.0055(2) 0.0031(2)
P1 0.0265(6) 0.0374(7) 0.0254(7) 0.0007(5) 0.0022(5) 0.0001(5)
C111 0.038(3) 0.037(3) 0.031(3) 0.003(2) 0.003(2) -0.003(2)
C112 0.0490(19) 0.0383(17) 0.0357(18) 0.0062(14) -0.0041(15) -0.0027(15)
C113 0.0490(19) 0.0383(17) 0.0357(18) 0.0062(14) -0.0041(15) -0.0027(15)
C114 0.0490(19) 0.0383(17) 0.0357(18) 0.0062(14) -0.0041(15) -0.0027(15)
C121 0.033(3) 0.050(3) 0.029(3) 0.008(2) 0.005(2) 0.002(2)
C122 0.034(3) 0.037(3) 0.050(4) 0.009(3) 0.007(2) -0.001(2)
C123 0.056(4) 0.068(5) 0.074(5) 0.036(4) 0.000(4) -0.016(4)
C124 0.071(5) 0.091(6) 0.098(7) -0.003(6) 0.013(5) -0.036(5)
C131 0.032(3) 0.043(3) 0.027(3) -0.003(2) 0.002(2) -0.001(2)
C132 0.049(2) 0.047(2) 0.050(2) -0.0038(17) 0.0041(17) 0.0062(16)
C133 0.049(2) 0.047(2) 0.050(2) -0.0038(17) 0.0041(17) 0.0062(16)
C134 0.049(2) 0.047(2) 0.050(2) -0.0038(17) 0.0041(17) 0.0062(16)
C141 0.030(3) 0.048(3) 0.032(3) -0.002(2) 0.002(2) 0.000(2)
C142 0.037(3) 0.056(4) 0.033(3) -0.009(3) -0.003(2) 0.000(3)
C143 0.043(3) 0.068(4) 0.034(3) -0.011(3) -0.003(2) 0.002(3)
C144 0.060(4) 0.074(5) 0.047(4) -0.020(4) 0.000(3) -0.014(4)

loop_
_atom_type_symbol
_atom_type_description
_atom_type_scat_dispersion_real
_atom_type_scat_dispersion_imag
_atom_type_scat_source
C C 0.0033 0.0016 'International Tables Vol C Tables 4.2.6.8 and 6.1.1.4'
H H 0.0000 0.0000 'International Tables Vol C Tables 4.2.6.8 and 6.1.1.4'
P P 0.1023 0.0942 'International Tables Vol C Tables 4.2.6.8 and 6.1.1.4'
Br Br -0.2901 2.4595 'International Tables Vol C Tables 4.2.6.8 and 6.1.1.4'
Pt Pt -1.7033 8.3905 'International Tables Vol C Tables 4.2.6.8 and 6.1.1.4'

loop_
_geom_angle_atom_site_label_1
_geom_angle_atom_site_label_2
_geom_angle_atom_site_label_3
_geom_angle
_geom_angle_site_symmetry_3
Br2 Pt1 Br1 92.74(2) .
Br2 Pt1 Br3 90.36(2) .
Br1 Pt1 Br3 175.98(2) .
Br2 Pt1 Br3 175.61(2) 3_756
Br1 Pt1 Br3 91.59(2) 3_756
Br3 Pt1 Br3 85.350(19) 3_756
Pt1 Br3 Pt1 94.650(19) 3_756
C121 P1 C131 111.3(3) .
C121 P1 C141 106.3(3) .
C131 P1 C141 109.5(2) .
C121 P1 C111 110.4(3) .
C131 P1 C111 109.7(3) .
C141 P1 C111 109.7(3) .
C112 C111 P1 116.6(4) .
C113 C112 C111 111.7(5) .
C112 C113 C114 112.7(5) .
C122 C121 P1 116.9(4) .
C121 C122 C123 109.2(5) .
C124 C123 C122 113.7(7) .
C132 C131 P1 113.2(4) .
C133 C132 C131 113.6(5) .
C134 C133 C132 114.2(6) .
C142 C141 P1 114.3(4) .
C143 C142 C141 112.4(5) .
C142 C143 C144 112.9(6) .

loop_
_geom_bond_atom_site_label_1
_geom_bond_atom_site_label_2
_geom_bond_distance
_geom_bond_site_symmetry_2
Pt1 Br2 2.4087(6) .
Pt1 Br1 2.4184(6) .
Pt1 Br3 2.4403(6) .
Pt1 Br3 2.4427(6) 3_756
Br3 Pt1 2.4427(6) 3_756
P1 C121 1.792(5) .
P1 C131 1.793(5) .
P1 C141 1.795(5) .
P1 C111 1.799(6) .
C111 C112 1.527(8) .
C112 C113 1.505(8) .
C113 C114 1.526(8) .
C121 C122 1.522(8) .
C122 C123 1.532(9) .
C123 C124 1.450(11) .
C131 C132 1.531(8) .
C132 C133 1.527(9) .
C133 C134 1.492(9) .
C141 C142 1.525(8) .
C142 C143 1.509(8) .
C143 C144 1.522(9) .
